data_4514279
loop_
_publ_author_name
'Zhao, Min'
'Zhang, Xian-Wei'
'Wu, Chuan-De'

_publ_section_title
;
 Structural Transformation of Porous Polyoxometalate Frameworks and Highly
 Efficient Biomimetic Aerobic Oxidation of Aliphatic Alcohols
;
_journal_issue 10
_journal_name_full 'ACS Catalysis'
_journal_page_first 6573
_journal_paper_doi 10.1021/acscatal.7b01985
_journal_volume 7
_journal_year 2017
_chemical_formula_sum 'Cu2 Gd4 H114 O105 W19 Zn3'
_chemical_formula_weight 6240.25
_chemical_name_systematic
; 
 ? 
;
_space_group_IT_number 2
_symmetry_cell_setting triclinic
_symmetry_space_group_name_Hall '-P 1'
_symmetry_space_group_name_H-M 'P -1'
_atom_sites_solution_primary direct
_atom_sites_solution_secondary difmap
_audit_creation_method SHELXL-97
_cell_angle_alpha 68.011(8)
_cell_angle_beta 70.892(8)
_cell_angle_gamma 69.811(9)
_cell_formula_units_Z 1
_cell_length_a 12.3498(13)
_cell_length_b 13.2731(13)
_cell_length_c 16.0314(11)
_cell_measurement_reflns_used 10965
_cell_measurement_temperature 293(2)
_cell_measurement_theta_max 26.37
_cell_measurement_theta_min 2.75
_cell_volume 2226.9(4)
_computing_cell_refinement 'CrysAlisPro (Oxford Diffraction Ltd., 2010)'
_computing_data_collection 'CrysAlisPro (Oxford Diffraction Ltd., 2010)'
_computing_data_reduction 'CrysAlisPro (Oxford Diffraction Ltd., 2010)'
_computing_molecular_graphics 'Diamond 3.1a (Brandenburg, 2005)'
_computing_publication_material 'PLATON (Spek, 2009)'
_computing_structure_refinement 'SHELXL-97 (Sheldrick, 1997)'
_computing_structure_solution 'SHELXS-97 (Sheldrick, 1990)'
_diffrn_ambient_temperature 293(2)
_diffrn_detector_area_resol_mean 10.3592
_diffrn_measured_fraction_theta_full 0.987
_diffrn_measured_fraction_theta_max 0.987
_diffrn_measurement_device_type 'Xcalibur, Atlas, Gemini ultra'
_diffrn_measurement_method '\w scans'
_diffrn_radiation_monochromator graphite
_diffrn_radiation_source 'fine-focus sealed tube'
_diffrn_radiation_type MoK\a
_diffrn_radiation_wavelength 0.71073
_diffrn_reflns_av_R_equivalents 0.0373
_diffrn_reflns_av_sigmaI/netI 0.0750
_diffrn_reflns_limit_h_max 15
_diffrn_reflns_limit_h_min -15
_diffrn_reflns_limit_k_max 15
_diffrn_reflns_limit_k_min -16
_diffrn_reflns_limit_l_max 14
_diffrn_reflns_limit_l_min -20
_diffrn_reflns_number 10965
_diffrn_reflns_theta_full 26.37
_diffrn_reflns_theta_max 26.37
_diffrn_reflns_theta_min 2.98
_diffrn_standards_interval_count none
_diffrn_standards_interval_time none
_diffrn_standards_number none
_exptl_absorpt_coefficient_mu 28.740
_exptl_absorpt_correction_T_max 0.134
_exptl_absorpt_correction_T_min 0.032
_exptl_absorpt_correction_type empirical
_exptl_absorpt_process_details CrysAlisPro
_exptl_crystal_colour green
_exptl_crystal_density_diffrn 4.653
_exptl_crystal_density_method 'not measured'
_exptl_crystal_description needle
_exptl_crystal_F_000 2764
_exptl_crystal_size_max 0.43
_exptl_crystal_size_mid 0.11
_exptl_crystal_size_min 0.07
_refine_diff_density_max 3.645
_refine_diff_density_min -2.296
_refine_diff_density_rms 0.585
_refine_ls_extinction_method none
_refine_ls_goodness_of_fit_ref 1.266
_refine_ls_matrix_type full
_refine_ls_number_parameters 597
_refine_ls_number_reflns 7170
_refine_ls_number_restraints 36
_refine_ls_restrained_S_all 1.264
_refine_ls_R_factor_all 0.1359
_refine_ls_R_factor_gt 0.0913
_refine_ls_shift/su_max 0.000
_refine_ls_shift/su_mean 0.000
_refine_ls_structure_factor_coef Fsqd
_refine_ls_weighting_details 'calc w=1/[\s^2^(Fo^2^)+(0.0666P)^2^+97.6939P] where P=(Fo^2^+2Fc^2^)/3'
_refine_ls_weighting_scheme calc
_refine_ls_wR_factor_gt 0.2082
_refine_ls_wR_factor_ref 0.2351
_reflns_number_gt 4508
_reflns_number_total 7170
_reflns_threshold_expression >2sigma(I)
_cod_data_source_file cs7b01985_si_003.cif
_cod_data_source_block CZJ-12
_cod_original_sg_symbol_H-M P-1
_cod_database_code 4514279

loop_
_symmetry_equiv_pos_as_xyz
'x, y, z'
'-x, -y, -z'

loop_
_atom_site_label
_atom_site_type_symbol
_atom_site_fract_x
_atom_site_fract_y
_atom_site_fract_z
_atom_site_U_iso_or_equiv
_atom_site_adp_type
_atom_site_occupancy
_atom_site_symmetry_multiplicity
_atom_site_calc_flag
_atom_site_refinement_flags
W1 W 0.41324(17) 0.51387(13) 0.17091(12) 0.0559(5) Uani 1 1 d .
W2 W 0.28606(16) 0.82197(13) 0.14328(12) 0.0552(5) Uani 1 1 d .
W3 W 0.13784(17) 0.66027(14) 0.08555(12) 0.0581(5) Uani 1 1 d .
W4 W 0.03170(18) 0.90343(13) 0.29002(13) 0.0600(5) Uani 1 1 d .
W5 W -0.00002(19) 0.47781(15) 0.24810(13) 0.0631(5) Uani 1 1 d .
W6 W 0.26902(18) 0.77147(14) 0.36622(12) 0.0597(5) Uani 1 1 d .
W7 W 0.27928(19) 0.32658(14) 0.33379(13) 0.0640(5) Uani 1 1 d .
W8 W 0.4016(2) 0.46694(15) 0.38898(13) 0.0672(6) Uani 1 1 d .
W9 W -0.11172(18) 0.74479(16) 0.22755(14) 0.0642(5) Uani 1 1 d .
W10 W -0.1201(3) 0.56596(19) 0.46178(18) 0.0580(7) Uani 0.50 1 d P
Zn1 Zn 0.1369(4) 0.6128(3) 0.3220(3) 0.0468(11) Uani 1 1 d .
Zn2 Zn -0.1201(3) 0.56596(19) 0.46178(18) 0.0580(7) Uani 0.50 1 d P
Gd1 Gd -0.0842(2) 1.24648(16) 0.17738(15) 0.0574(6) Uani 1 1 d .
Gd2 Gd 0.5294(2) 0.87127(18) 0.24891(16) 0.0663(6) Uani 1 1 d .
Cu1 Cu -0.0057(5) 0.2996(4) 0.4857(3) 0.0519(12) Uani 1 1 d .
O1 O -0.039(3) 0.847(2) 0.230(2) 0.077(11) Uani 1 1 d .
O2 O 0.394(3) 0.3558(19) 0.217(2) 0.062(8) Uani 1 1 d .
O3 O 0.185(3) 0.774(2) 0.096(2) 0.070(8) Uani 1 1 d U
O4 O 0.108(4) 1.175(3) 0.226(3) 0.097(12) Uani 1 1 d .
O5 O 0.029(3) 1.373(2) 0.053(2) 0.070(9) Uani 1 1 d .
O6 O 0.526(3) 0.501(3) 0.089(3) 0.082(9) Uani 1 1 d U
O7 O 0.512(3) 0.417(3) 0.448(2) 0.081(10) Uani 1 1 d .
O8 O -0.052(3) 0.461(3) 0.377(2) 0.088(11) Uani 1 1 d .
O9 O -0.048(3) 1.044(2) 0.268(3) 0.077(10) Uani 1 1 d .
O10 O 0.073(3) 0.533(3) 0.1164(18) 0.075(9) Uani 1 1 d .
O11 O -0.177(4) 1.226(3) 0.343(2) 0.087(11) Uani 1 1 d .
O12 O 0.504(3) 0.479(2) 0.268(2) 0.068(7) Uani 1 1 d U
O13 O 0.384(3) 0.6676(18) 0.1591(16) 0.052(7) Uani 1 1 d .
O14 O 0.061(2) 0.623(2) 0.2278(18) 0.049(6) Uani 1 1 d .
O15 O 0.366(3) 0.888(2) 0.040(2) 0.070(9) Uani 1 1 d .
O16 O 0.164(3) 0.690(3) -0.0342(18) 0.070(8) Uani 1 1 d .
O17 O -0.267(3) 0.5363(19) 0.5092(19) 0.061(8) Uani 1 1 d .
O18 O 0.040(3) 0.193(2) 0.414(2) 0.070(8) Uani 1 1 d .
O19 O 0.368(3) 0.6251(19) 0.363(2) 0.066(9) Uani 1 1 d .
O20 O 0.179(3) 0.7549(19) 0.2837(18) 0.053(7) Uani 1 1 d .
O21 O 0.288(2) 0.4984(18) 0.3014(17) 0.045(6) Uani 1 1 d .
O22 O 0.041(2) 0.586(2) 0.4492(16) 0.048(6) Uani 1 1 d .
O23 O -0.145(3) 0.689(2) 0.3589(17) 0.054(7) Uani 1 1 d .
O24 O -0.043(3) 0.839(2) 0.397(3) 0.077(10) Uani 1 1 d .
O25 O 0.182(3) 0.724(2) 0.472(2) 0.061(7) Uani 1 1 d U
O26 O -0.030(3) 0.759(2) 0.104(2) 0.065(8) Uani 1 1 d .
O27 O 0.152(3) 0.938(2) 0.1636(18) 0.057(7) Uani 1 1 d .
O28 O 0.360(2) 0.831(2) 0.2248(19) 0.057(7) Uani 1 1 d .
O29 O 0.620(5) 1.029(3) 0.174(4) 0.128(18) Uani 1 1 d .
O30 O 0.371(5) 1.057(3) 0.227(5) 0.15(3) Uani 1 1 d .
O31 O 0.526(4) 0.968(4) 0.348(4) 0.134(17) Uani 1 1 d .
O32 O 0.602(3) 0.723(3) 0.382(2) 0.119(17) Uani 1 1 d .
O33 O 0.312(4) 0.186(3) 0.344(3) 0.107(13) Uani 1 1 d .
O34 O -0.259(3) 1.178(3) 0.211(3) 0.101(13) Uani 1 1 d .
O35 O -0.134(3) 0.603(3) 0.232(3) 0.089(10) Uani 1 1 d U
O36 O -0.250(3) 0.826(3) 0.212(2) 0.082(10) Uani 1 1 d .
O37 O 0.598(3) 0.689(3) 0.214(4) 0.108(15) Uani 1 1 d .
O38 O 0.153(3) 0.917(2) 0.332(2) 0.067(8) Uani 1 1 d .
O39 O 0.049(4) 1.142(3) 0.076(3) 0.093(12) Uani 1 1 d .
O40 O 0.287(3) 0.557(2) 0.106(3) 0.085(12) Uani 1 1 d .
O41 O 0.368(3) 0.824(3) 0.388(2) 0.087(11) Uani 1 1 d .
O42 O -0.250(3) 1.423(2) 0.171(3) 0.087(11) Uani 1 1 d .
O43 O 0.158(3) 0.385(2) 0.268(2) 0.070(9) Uani 1 1 d .
O44 O -0.055(3) 0.379(3) 0.239(2) 0.077(9) Uani 1 1 d .
O45 O 0.393(3) 0.319(2) 0.396(3) 0.086(12) Uani 1 1 d .
O46 O 0.569(4) 0.915(3) 0.081(3) 0.107(14) Uani 1 1 d .
O47 O 0.163(3) 0.341(3) 0.443(2) 0.082(9) Uani 1 1 d U
O101 O 0.134(4) 0.981(4) -0.059(3) 0.118(15) Uani 1 1 d .
O102 O 0.714(4) 0.449(5) 0.360(4) 0.146(19) Uani 1 1 d .
O103 O 0.571(5) 0.252(4) 0.092(4) 0.142(18) Uani 1 1 d .
O104 O 0.609(8) 0.160(7) 0.448(6) 0.11(2) Uiso 0.50 1 d P
O105 O -0.408(9) 1.137(7) 0.384(7) 0.12(3) Uiso 0.50 1 d P
O106 O 0.148(8) -0.019(7) 0.489(6) 0.11(3) Uiso 0.50 1 d P
O107 O 0.291(14) 0.349(12) 0.068(13) 0.20(5) Uiso 0.50 1 d P
O108 O 0.283(13) 0.410(12) -0.012(12) 0.18(5) Uiso 0.50 1 d P

loop_
_atom_site_aniso_label
_atom_site_aniso_U_11
_atom_site_aniso_U_22
_atom_site_aniso_U_33
_atom_site_aniso_U_23
_atom_site_aniso_U_13
_atom_site_aniso_U_12
W1 0.0533(12) 0.0568(9) 0.0563(9) -0.0162(8) -0.0145(10) -0.0110(8)
W2 0.0551(12) 0.0553(8) 0.0547(9) -0.0124(8) -0.0145(9) -0.0159(8)
W3 0.0561(12) 0.0680(10) 0.0499(9) -0.0145(8) -0.0151(9) -0.0155(9)
W4 0.0617(13) 0.0480(8) 0.0626(10) -0.0121(8) -0.0112(10) -0.0120(8)
W5 0.0679(14) 0.0715(10) 0.0635(10) -0.0279(9) -0.0123(11) -0.0275(10)
W6 0.0647(13) 0.0647(9) 0.0543(9) -0.0151(8) -0.0127(10) -0.0255(9)
W7 0.0722(14) 0.0522(9) 0.0621(10) -0.0183(8) -0.0090(11) -0.0136(9)
W8 0.0773(15) 0.0626(10) 0.0616(10) -0.0166(9) -0.0287(11) -0.0075(10)
W9 0.0523(13) 0.0786(11) 0.0670(11) -0.0273(10) -0.0137(10) -0.0162(10)
W10 0.065(2) 0.0535(12) 0.0562(14) -0.0156(12) -0.0124(15) -0.0174(13)
Zn1 0.051(3) 0.046(2) 0.046(2) -0.0124(19) -0.014(2) -0.014(2)
Zn2 0.065(2) 0.0535(12) 0.0562(14) -0.0156(12) -0.0124(15) -0.0174(13)
Gd1 0.0624(15) 0.0544(10) 0.0573(11) -0.0137(9) -0.0196(12) -0.0144(10)
Gd2 0.0673(17) 0.0622(11) 0.0650(13) -0.0148(11) -0.0176(13) -0.0132(11)
Cu1 0.054(3) 0.052(2) 0.051(2) -0.016(2) -0.013(3) -0.013(2)
O1 0.10(3) 0.043(13) 0.11(3) -0.029(15) -0.06(2) -0.005(15)
O2 0.07(2) 0.038(12) 0.069(18) -0.025(13) 0.003(17) -0.007(13)
O3 0.078(12) 0.083(11) 0.072(11) -0.031(8) -0.025(9) -0.029(9)
O4 0.08(3) 0.10(2) 0.12(3) -0.06(2) -0.04(3) 0.00(2)
O5 0.08(2) 0.075(17) 0.067(18) -0.038(15) -0.031(19) -0.002(16)
O6 0.091(13) 0.076(12) 0.088(13) -0.030(9) -0.020(9) -0.024(9)
O7 0.11(3) 0.084(19) 0.051(16) -0.005(16) -0.016(19) -0.04(2)
O8 0.09(3) 0.11(2) 0.07(2) -0.03(2) -0.02(2) -0.04(2)
O9 0.06(2) 0.077(18) 0.10(2) -0.025(18) -0.02(2) -0.030(17)
O10 0.09(3) 0.11(2) 0.037(13) -0.029(16) 0.020(16) -0.07(2)
O11 0.12(3) 0.09(2) 0.08(2) -0.049(18) -0.01(2) -0.04(2)
O12 0.066(11) 0.064(10) 0.073(11) -0.019(8) -0.022(9) -0.010(8)
O13 0.07(2) 0.040(12) 0.031(11) -0.016(11) 0.006(13) -0.002(12)
O14 0.019(14) 0.081(16) 0.057(14) -0.046(14) 0.004(13) -0.010(12)
O15 0.07(2) 0.079(18) 0.074(19) -0.015(16) -0.029(18) -0.031(17)
O16 0.07(2) 0.10(2) 0.044(14) -0.046(16) 0.018(16) -0.038(19)
O17 0.08(2) 0.041(12) 0.062(17) -0.024(13) -0.018(17) -0.006(14)
O18 0.09(3) 0.074(17) 0.052(15) -0.038(15) -0.002(18) -0.022(18)
O19 0.053(19) 0.038(12) 0.11(3) -0.022(14) -0.04(2) 0.001(12)
O20 0.06(2) 0.051(13) 0.057(15) -0.030(12) -0.017(15) -0.011(13)
O21 0.028(14) 0.041(11) 0.057(15) -0.015(11) -0.007(13) -0.001(10)
O22 0.033(16) 0.062(14) 0.039(12) -0.020(12) 0.011(12) -0.013(12)
O23 0.06(2) 0.069(15) 0.041(13) -0.025(13) 0.006(14) -0.034(15)
O24 0.07(2) 0.066(16) 0.12(3) -0.030(18) -0.04(2) -0.028(15)
O25 0.061(11) 0.061(10) 0.064(10) -0.020(8) -0.023(8) -0.013(8)
O26 0.045(18) 0.060(15) 0.08(2) -0.012(15) -0.024(18) -0.005(13)
O27 0.056(19) 0.054(14) 0.055(15) -0.007(13) -0.017(15) -0.014(13)
O28 0.044(18) 0.078(16) 0.059(16) -0.018(14) -0.019(15) -0.023(14)
O29 0.16(5) 0.09(2) 0.15(4) -0.02(3) -0.05(4) -0.06(3)
O30 0.14(4) 0.07(2) 0.27(7) -0.03(3) -0.12(5) 0.00(2)
O31 0.08(3) 0.16(4) 0.17(5) -0.08(4) 0.01(3) -0.04(3)
O32 0.08(3) 0.12(3) 0.044(17) 0.03(2) 0.025(18) 0.02(2)
O33 0.10(3) 0.065(19) 0.14(4) -0.05(2) 0.00(3) 0.001(19)
O34 0.06(2) 0.10(2) 0.13(3) -0.01(2) -0.03(2) -0.03(2)
O35 0.088(13) 0.096(13) 0.085(13) -0.020(9) -0.029(9) -0.024(9)
O36 0.06(2) 0.11(2) 0.064(19) -0.011(19) 0.005(18) -0.04(2)
O37 0.07(3) 0.068(19) 0.19(5) -0.09(3) -0.01(3) 0.019(18)
O38 0.08(2) 0.061(15) 0.051(15) -0.039(14) 0.022(16) -0.012(16)
O39 0.12(3) 0.078(19) 0.08(2) -0.038(18) -0.03(2) 0.01(2)
O40 0.09(3) 0.072(17) 0.11(3) 0.002(18) -0.05(2) -0.041(18)
O41 0.10(3) 0.073(18) 0.08(2) 0.005(17) -0.05(2) -0.033(19)
O42 0.07(2) 0.063(17) 0.11(3) -0.024(19) 0.00(2) -0.009(16)
O43 0.08(2) 0.071(16) 0.067(18) -0.011(15) -0.003(18) -0.044(17)
O44 0.09(3) 0.09(2) 0.066(18) -0.022(17) -0.015(19) -0.043(19)
O45 0.06(2) 0.051(15) 0.12(3) 0.004(18) -0.04(2) 0.001(15)
O46 0.12(3) 0.12(3) 0.11(3) -0.02(2) -0.05(3) -0.05(3)
O47 0.077(12) 0.078(12) 0.075(12) -0.012(8) -0.017(9) -0.012(9)
O101 0.10(3) 0.17(4) 0.08(3) -0.03(3) 0.00(3) -0.05(3)
O102 0.07(3) 0.22(5) 0.19(5) -0.11(4) 0.00(3) -0.05(3)
O103 0.13(4) 0.14(4) 0.14(5) -0.11(4) 0.01(4) 0.01(3)

loop_
_atom_type_symbol
_atom_type_description
_atom_type_scat_dispersion_real
_atom_type_scat_dispersion_imag
_atom_type_scat_source
O O 0.0106 0.0060 'International Tables Vol C Tables 4.2.6.8 and 6.1.1.4'
H H 0.0000 0.0000 'International Tables Vol C Tables 4.2.6.8 and 6.1.1.4'
Cu Cu 0.3201 1.2651 'International Tables Vol C Tables 4.2.6.8 and 6.1.1.4'
Zn Zn 0.2839 1.4301 'International Tables Vol C Tables 4.2.6.8 and 6.1.1.4'
Gd Gd -0.1653 3.9035 'International Tables Vol C Tables 4.2.6.8 and 6.1.1.4'
W W -0.8490 6.8722 'International Tables Vol C Tables 4.2.6.8 and 6.1.1.4'

loop_
_geom_angle_atom_site_label_1
_geom_angle_atom_site_label_2
_geom_angle_atom_site_label_3
_geom_angle
_geom_angle_site_symmetry_1
_geom_angle_site_symmetry_3
O6 W1 O13 100.1(14) . .
O6 W1 O40 100.5(17) . .
O13 W1 O40 87.9(12) . .
O6 W1 O2 99.2(14) . .
O13 W1 O2 160.7(12) . .
O40 W1 O2 87.4(11) . .
O6 W1 O12 95.7(15) . .
O13 W1 O12 87.5(11) . .
O40 W1 O12 163.6(16) . .
O2 W1 O12 91.7(11) . .
O6 W1 O21 165.9(13) . .
O13 W1 O21 88.0(10) . .
O40 W1 O21 91.2(13) . .
O2 W1 O21 73.3(11) . .
O12 W1 O21 73.0(11) . .
O15 W2 O27 101.8(13) . .
O15 W2 O28 99.9(12) . .
O27 W2 O28 95.4(12) . .
O15 W2 O13 99.7(13) . .
O27 W2 O13 157.7(11) . .
O28 W2 O13 86.8(11) . .
O15 W2 O3 99.4(12) . .
O27 W2 O3 85.5(12) . .
O28 W2 O3 160.0(12) . .
O13 W2 O3 85.1(12) . .
O15 W2 O20 172.6(12) . .
O27 W2 O20 73.5(10) . .
O28 W2 O20 75.3(10) . .
O13 W2 O20 85.7(10) . .
O3 W2 O20 85.9(11) . .
O16 W3 O3 102.4(13) . .
O16 W3 O40 99.7(17) . .
O3 W3 O40 89.9(13) . .
O16 W3 O10 95.6(12) . .
O3 W3 O10 161.9(13) . .
O40 W3 O10 89.0(13) . .
O16 W3 O26 96.9(14) . .
O3 W3 O26 87.1(13) . .
O40 W3 O26 163.5(15) . .
O10 W3 O26 88.8(13) . .
O16 W3 O14 164.5(11) . .
O3 W3 O14 87.9(12) . .
O40 W3 O14 91.8(13) . .
O10 W3 O14 74.1(10) . .
O26 W3 O14 71.8(11) . .
O24 W4 O9 104.1(16) . .
O24 W4 O38 95.9(12) . .
O9 W4 O38 97.1(12) . .
O24 W4 O1 91.6(14) . .
O9 W4 O1 101.5(12) . .
O38 W4 O1 157.6(14) . .
O24 W4 O27 164.6(13) . .
O9 W4 O27 91.3(14) . .
O38 W4 O27 81.6(11) . .
O1 W4 O27 85.5(14) . .
O24 W4 O20 93.9(13) . .
O9 W4 O20 160.2(13) . .
O38 W4 O20 72.7(10) . .
O1 W4 O20 85.8(11) . .
O27 W4 O20 70.8(10) . .
O24 W4 W6 86.4(9) . .
O9 W4 W6 131.9(9) . .
O38 W4 W6 34.8(8) . .
O1 W4 W6 125.4(8) . .
O27 W4 W6 82.9(7) . .
O20 W4 W6 40.2(6) . .
O44 W5 O8 101.5(14) . .
O44 W5 O35 98.2(15) . .
O8 W5 O35 87.6(16) . .
O44 W5 O10 96.9(13) . .
O8 W5 O10 161.6(12) . .
O35 W5 O10 89.0(16) . .
O44 W5 O43 100.3(14) . .
O8 W5 O43 89.1(15) . .
O35 W5 O43 161.5(12) . .
O10 W5 O43 88.4(14) . .
O44 W5 O14 166.6(11) . .
O8 W5 O14 89.8(12) . .
O35 W5 O14 75.0(12) . .
O10 W5 O14 71.8(11) . .
O43 W5 O14 86.8(10) . .
O25 W6 O41 105.1(15) . .
O25 W6 O19 94.3(14) . .
O41 W6 O19 99.5(14) . .
O25 W6 O38 94.4(13) . .
O41 W6 O38 96.7(14) . .
O19 W6 O38 159.0(12) . .
O25 W6 O20 99.0(11) . .
O41 W6 O20 154.7(13) . .
O19 W6 O20 86.3(10) . .
O38 W6 O20 73.5(11) . .
O25 W6 O28 172.0(10) . .
O41 W6 O28 82.6(13) . .
O19 W6 O28 86.5(13) . .
O38 W6 O28 82.3(11) . .
O20 W6 O28 73.0(10) . .
O25 W6 W4 88.3(9) . .
O41 W6 W4 130.0(10) . .
O19 W6 W4 127.9(7) . .
O38 W6 W4 33.5(9) . .
O20 W6 W4 42.2(7) . .
O28 W6 W4 85.0(6) . .
O25 W6 Gd2 144.4(8) . .
O41 W6 Gd2 40.2(13) . .
O19 W6 Gd2 86.8(9) . .
O38 W6 Gd2 97.1(9) . .
O20 W6 Gd2 116.5(8) . .
O28 W6 Gd2 43.6(6) . .
W4 W6 Gd2 118.74(6) . .
O33 W7 O47 103.3(19) . .
O33 W7 O43 100.1(17) . .
O47 W7 O43 89.2(14) . .
O33 W7 O45 98.8(17) . .
O47 W7 O45 87.2(16) . .
O43 W7 O45 161.1(12) . .
O33 W7 O2 92.6(17) . .
O47 W7 O2 164.1(12) . .
O43 W7 O2 88.8(13) . .
O45 W7 O2 89.6(15) . .
O33 W7 O21 164.5(17) . .
O47 W7 O21 90.1(12) . .
O43 W7 O21 87.6(10) . .
O45 W7 O21 73.9(10) . .
O2 W7 O21 74.1(10) . .
O7 W8 O19 103.3(13) . .
O7 W8 O17 99.7(14) . 2_566
O19 W8 O17 89.7(13) . 2_566
O7 W8 O12 96.3(15) . .
O19 W8 O12 89.2(14) . .
O17 W8 O12 163.8(11) 2_566 .
O7 W8 O45 95.8(13) . .
O19 W8 O45 160.8(11) . .
O17 W8 O45 86.1(14) 2_566 .
O12 W8 O45 89.6(15) . .
O7 W8 O21 166.4(15) . .
O19 W8 O21 87.2(10) . .
O17 W8 O21 88.7(11) 2_566 .
O12 W8 O21 75.1(11) . .
O45 W8 O21 74.0(10) . .
O36 W9 O26 100.0(14) . .
O36 W9 O1 103.5(14) . .
O26 W9 O1 89.1(14) . .
O36 W9 O23 99.8(14) . .
O26 W9 O23 159.7(12) . .
O1 W9 O23 90.7(13) . .
O36 W9 O35 96.5(15) . .
O26 W9 O35 87.4(14) . .
O1 W9 O35 160.0(14) . .
O23 W9 O35 85.8(13) . .
O36 W9 O14 167.6(14) . .
O26 W9 O14 72.5(10) . .
O1 W9 O14 86.6(11) . .
O23 W9 O14 87.1(11) . .
O35 W9 O14 73.5(12) . .
O17 W10 O23 102.0(11) . .
O17 W10 O22 163.2(10) . .
O23 W10 O22 91.3(10) . .
O17 W10 O8 96.3(13) . .
O23 W10 O8 89.4(12) . .
O22 W10 O8 93.9(12) . .
O17 W10 O22 92.3(10) . 2_566
O23 W10 O22 162.3(12) . 2_566
O22 W10 O22 76.7(10) . 2_566
O8 W10 O22 78.6(11) . 2_566
O17 W10 O47 89.9(13) . 2_566
O23 W10 O47 96.6(11) . 2_566
O22 W10 O47 78.5(12) . 2_566
O8 W10 O47 170.3(13) . 2_566
O22 W10 O47 93.7(11) 2_566 2_566
O20 Zn1 O14 106.0(10) . .
O20 Zn1 O22 109.3(11) . .
O14 Zn1 O22 116.1(10) . .
O20 Zn1 O21 106.0(11) . .
O14 Zn1 O21 102.7(10) . .
O22 Zn1 O21 115.9(10) . .
O39 Gd1 O34 99.6(15) . .
O39 Gd1 O5 73.0(12) . .
O34 Gd1 O5 140.6(11) . .
O39 Gd1 O44 130.9(13) . 1_565
O34 Gd1 O44 129.4(14) . 1_565
O5 Gd1 O44 70.1(10) . 1_565
O39 Gd1 O11 141.6(11) . .
O34 Gd1 O11 73.8(13) . .
O5 Gd1 O11 135.2(9) . .
O44 Gd1 O11 65.1(10) 1_565 .
O39 Gd1 O9 72.5(12) . .
O34 Gd1 O9 69.5(11) . .
O5 Gd1 O9 137.7(11) . .
O44 Gd1 O9 118.1(10) 1_565 .
O11 Gd1 O9 69.7(12) . .
O39 Gd1 O4 74.1(13) . .
O34 Gd1 O4 137.0(12) . .
O5 Gd1 O4 79.5(12) . .
O44 Gd1 O4 68.3(12) 1_565 .
O11 Gd1 O4 85.4(14) . .
O9 Gd1 O4 68.0(11) . .
O39 Gd1 O42 138.6(12) . .
O34 Gd1 O42 77.2(12) . .
O5 Gd1 O42 83.7(11) . .
O44 Gd1 O42 66.9(12) 1_565 .
O11 Gd1 O42 78.0(13) . .
O9 Gd1 O42 138.6(12) . .
O4 Gd1 O42 135.1(12) . .
O39 Gd1 O16 72.2(11) . 2_575
O34 Gd1 O16 69.2(12) . 2_575
O5 Gd1 O16 71.7(9) . 2_575
O44 Gd1 O16 122.9(10) 1_565 2_575
O11 Gd1 O16 134.0(11) . 2_575
O9 Gd1 O16 118.8(10) . 2_575
O4 Gd1 O16 140.6(13) . 2_575
O42 Gd1 O16 68.1(12) . 2_575
O31 Gd2 O29 64.5(18) . .
O31 Gd2 O46 133.5(16) . .
O29 Gd2 O46 70.3(15) . .
O31 Gd2 O32 75.1(18) . .
O29 Gd2 O32 117.8(15) . .
O46 Gd2 O32 139.4(15) . .
O31 Gd2 O37 146.0(17) . .
O29 Gd2 O37 127.2(18) . .
O46 Gd2 O37 73.2(15) . .
O32 Gd2 O37 71.7(17) . .
O31 Gd2 O41 74.7(14) . .
O29 Gd2 O41 134.6(16) . .
O46 Gd2 O41 138.9(11) . .
O32 Gd2 O41 66.3(11) . .
O37 Gd2 O41 97.7(14) . .
O31 Gd2 O36 88.2(14) . 1_655
O29 Gd2 O36 63.0(15) . 1_655
O46 Gd2 O36 80.7(12) . 1_655
O32 Gd2 O36 70.9(11) . 1_655
O37 Gd2 O36 74.6(13) . 1_655
O41 Gd2 O36 136.6(10) . 1_655
O31 Gd2 O28 128.8(14) . .
O29 Gd2 O28 132.3(12) . .
O46 Gd2 O28 76.4(11) . .
O32 Gd2 O28 109.8(13) . .
O37 Gd2 O28 70.6(11) . .
O41 Gd2 O28 63.1(10) . .
O36 Gd2 O28 142.5(11) 1_655 .
O31 Gd2 O30 69.9(18) . .
O29 Gd2 O30 69.3(17) . .
O46 Gd2 O30 84.8(19) . .
O32 Gd2 O30 135.8(19) . .
O37 Gd2 O30 142.3(14) . .
O41 Gd2 O30 79.0(17) . .
O36 Gd2 O30 132.3(14) 1_655 .
O28 Gd2 O30 74.7(12) . .
O31 Gd2 W6 100.7(12) . .
O29 Gd2 W6 148.9(13) . .
O46 Gd2 W6 112.8(8) . .
O32 Gd2 W6 81.0(10) . .
O37 Gd2 W6 80.8(10) . .
O41 Gd2 W6 27.4(7) . .
O36 Gd2 W6 147.2(7) 1_655 .
O28 Gd2 W6 36.4(6) . .
O30 Gd2 W6 80.0(12) . .
O18 Cu1 O22 175.0(12) . 2_566
O18 Cu1 O47 96.7(15) . .
O22 Cu1 O47 78.8(13) 2_566 .
O18 Cu1 O25 87.9(13) . 2_566
O22 Cu1 O25 96.4(11) 2_566 2_566
O47 Cu1 O25 174.2(12) . 2_566
O18 Cu1 O24 89.6(12) . 2_566
O22 Cu1 O24 92.8(11) 2_566 2_566
O47 Cu1 O24 93.2(11) . 2_566
O25 Cu1 O24 90.2(10) 2_566 2_566
O18 Cu1 O8 99.6(13) . .
O22 Cu1 O8 77.8(11) 2_566 .
O47 Cu1 O8 82.5(12) . .
O25 Cu1 O8 93.4(11) 2_566 .
O24 Cu1 O8 170.2(11) 2_566 .
W9 O1 W4 152.8(18) . .
W7 O2 W1 112.9(14) . .
W3 O3 W2 150.4(16) . .
W5 O8 W10 137.0(18) . .
W5 O8 Cu1 124(2) . .
W10 O8 Cu1 97.2(13) . .
W4 O9 Gd1 154(2) . .
W3 O10 W5 114.1(14) . .
W8 O12 W1 111.8(15) . .
W1 O13 W2 153.8(16) . .
Zn1 O14 W3 124.8(12) . .
Zn1 O14 W5 116.6(12) . .
W3 O14 W5 100.0(10) . .
Zn1 O14 W9 113.9(12) . .
W3 O14 W9 100.4(10) . .
W5 O14 W9 96.3(9) . .
W3 O16 Gd1 149.1(18) . 2_575
W10 O17 W8 145.3(15) . 2_566
W8 O19 W6 155.2(19) . .
Zn1 O20 W6 116.6(11) . .
Zn1 O20 W4 116.3(13) . .
W6 O20 W4 97.6(10) . .
Zn1 O20 W2 122.3(12) . .
W6 O20 W2 100.6(11) . .
W4 O20 W2 99.2(9) . .
Zn1 O21 W8 114.4(12) . .
Zn1 O21 W1 123.0(10) . .
W8 O21 W1 100.1(10) . .
Zn1 O21 W7 117.5(11) . .
W8 O21 W7 98.1(8) . .
W1 O21 W7 99.7(11) . .
Zn1 O22 Cu1 118.2(11) . 2_566
Zn1 O22 W10 113.3(11) . .
Cu1 O22 W10 104.7(12) 2_566 .
Zn1 O22 W10 111.8(13) . 2_566
Cu1 O22 W10 104.0(10) 2_566 2_566
W10 O22 W10 103.3(10) . 2_566
Zn1 O22 Zn2 111.8(13) . 2_566
Cu1 O22 Zn2 104.0(10) 2_566 2_566
W10 O22 Zn2 103.3(10) . 2_566
W10 O22 Zn2 0.00(18) 2_566 2_566
W10 O23 W9 146.5(17) . .
W4 O24 Cu1 135.5(18) . 2_566
W6 O25 Cu1 132.5(13) . 2_566
W9 O26 W3 115.1(12) . .
W2 O27 W4 116.5(11) . .
W2 O28 W6 111.0(11) . .
W2 O28 Gd2 148.9(15) . .
W6 O28 Gd2 100.0(9) . .
W5 O35 W9 114.5(16) . .
W9 O36 Gd2 154.6(16) . 1_455
W4 O38 W6 111.7(13) . .
W3 O40 W1 145(2) . .
W6 O41 Gd2 112.5(18) . .
W7 O43 W5 152(2) . .
W5 O44 Gd1 161(2) . 1_545
W7 O45 W8 113.4(12) . .
W7 O47 Zn2 135.8(17) . 2_566
W7 O47 W10 135.8(17) . 2_566
Zn2 O47 W10 0.00(8) 2_566 2_566
W7 O47 Cu1 126.3(18) . .
Zn2 O47 Cu1 95.9(16) 2_566 .
W10 O47 Cu1 95.9(16) 2_566 .

loop_
_geom_bond_atom_site_label_1
_geom_bond_atom_site_label_2
_geom_bond_distance
_geom_bond_site_symmetry_2
W1 O6 1.58(4) .
W1 O13 1.89(2) .
W1 O40 1.96(3) .
W1 O2 2.02(2) .
W1 O12 2.03(3) .
W1 O21 2.14(3) .
W2 O15 1.71(3) .
W2 O27 1.87(3) .
W2 O28 1.88(2) .
W2 O13 1.96(2) .
W2 O3 2.02(2) .
W2 O20 2.23(3) .
W3 O16 1.75(3) .
W3 O3 1.87(3) .
W3 O40 1.92(3) .
W3 O10 1.95(3) .
W3 O26 2.03(3) .
W3 O14 2.10(3) .
W4 O24 1.71(4) .
W4 O9 1.75(3) .
W4 O38 1.91(3) .
W4 O1 1.95(2) .
W4 O27 2.08(3) .
W4 O20 2.18(3) .
W4 W6 3.217(2) .
W5 O44 1.75(3) .
W5 O8 1.90(4) .
W5 O35 1.90(4) .
W5 O10 1.96(3) .
W5 O43 1.97(3) .
W5 O14 2.18(2) .
W6 O25 1.70(3) .
W6 O41 1.78(3) .
W6 O19 1.91(3) .
W6 O38 1.98(3) .
W6 O20 2.09(2) .
W6 O28 2.15(3) .
W6 Gd2 3.570(3) .
W7 O33 1.73(3) .
W7 O47 1.89(4) .
W7 O43 1.90(3) .
W7 O45 1.92(3) .
W7 O2 1.94(3) .
W7 O21 2.18(2) .
W8 O7 1.71(3) .
W8 O19 1.90(2) .
W8 O17 1.91(3) 2_566
W8 O12 1.93(3) .
W8 O45 1.97(3) .
W8 O21 2.13(2) .
W9 O36 1.71(3) .
W9 O26 1.88(3) .
W9 O1 1.89(2) .
W9 O23 1.91(2) .
W9 O35 1.97(3) .
W9 O14 2.19(3) .
W10 O17 1.84(3) .
W10 O23 1.86(2) .
W10 O22 2.03(2) .
W10 O8 2.09(4) .
W10 O22 2.11(2) 2_566
W10 O47 2.15(4) 2_566
Zn1 O20 1.95(2) .
Zn1 O14 1.96(2) .
Zn1 O22 1.96(3) .
Zn1 O21 1.98(2) .
Gd1 O39 2.36(4) .
Gd1 O34 2.44(3) .
Gd1 O5 2.46(3) .
Gd1 O44 2.48(3) 1_565
Gd1 O11 2.48(4) .
Gd1 O9 2.49(3) .
Gd1 O4 2.50(3) .
Gd1 O42 2.52(3) .
Gd1 O16 2.54(3) 2_575
Gd2 O31 2.37(5) .
Gd2 O29 2.44(4) .
Gd2 O46 2.44(4) .
Gd2 O32 2.47(3) .
Gd2 O37 2.49(3) .
Gd2 O41 2.49(4) .
Gd2 O36 2.50(3) 1_655
Gd2 O28 2.50(2) .
Gd2 O30 2.55(4) .
Cu1 O18 1.97(3) .
Cu1 O22 2.00(3) 2_566
Cu1 O47 2.16(4) .
Cu1 O25 2.16(3) 2_566
Cu1 O24 2.16(3) 2_566
Cu1 O8 2.23(3) .
O16 Gd1 2.54(3) 2_575
O17 W8 1.91(3) 2_566
O22 Cu1 2.00(3) 2_566
O22 W10 2.11(2) 2_566
O22 Zn2 2.11(2) 2_566
O24 Cu1 2.16(3) 2_566
O25 Cu1 2.16(3) 2_566
O36 Gd2 2.50(3) 1_455
O44 Gd1 2.48(3) 1_545
O47 Zn2 2.15(4) 2_566
O47 W10 2.15(4) 2_566
O104 O105 1.25(11) 1_645
O105 O104 1.25(11) 1_465
O107 O108 1.25(17) .
